data_4100173
_journal_name_full 'Journal of the American Chemical Society'
_journal_paper_doi 10.1021/ja050521s
_journal_year 2005
_chemical_formula_sum 'C54 H70 Al N2 O Yb'
_chemical_formula_weight 963.14
_space_group_IT_number 14
_symmetry_cell_setting monoclinic
_symmetry_space_group_name_Hall '-P 2yn'
_symmetry_space_group_name_H-M 'P 1 21/n 1'
_cell_angle_alpha 90.00
_cell_angle_beta 93.36(3)
_cell_angle_gamma 90.00
_cell_formula_units_Z 4
_cell_length_a 9.130(2)
_cell_length_b 12.498(3)
_cell_length_c 42.211(8)
_cell_measurement_temperature 133(2)
_cell_volume 4808(2)
_diffrn_ambient_temperature 133(2)
_exptl_crystal_density_diffrn 1.330
_cod_depositor_comments
;
The following automatic conversions were performed:
'_symmetry_cell_setting' value 'Monoclinic' changed to 'monoclinic'
according to '/home/saulius/struct/CIF-dictionaries/cif_core.dic'
dictionary named 'cif_core.dic' version 2.4.1 from 2010-06-29.

Automatic conversion script
Id: cif_fix_enum 1527 2010-12-29 10:47:43Z saulius 
;
_cod_original_sg_symbol_H-M 'P 21/n'
_cod_database_code 4100173

loop_
_symmetry_equiv_pos_as_xyz
'x, y, z'
'-x+1/2, y+1/2, -z+1/2'
'-x, -y, -z'
'x-1/2, -y-1/2, z-1/2'

loop_
_atom_site_label
_atom_site_type_symbol
_atom_site_fract_x
_atom_site_fract_y
_atom_site_fract_z
_atom_site_U_iso_or_equiv
_atom_site_adp_type
_atom_site_occupancy
_atom_site_symmetry_multiplicity
_atom_site_calc_flag
_atom_site_refinement_flags
_atom_site_disorder_assembly
_atom_site_disorder_group
Yb1 Yb 0.03454(2) 0.729353(14) 0.059948(4) 0.01700(7) Uani 1 1 d . A .
Al1 Al 0.11392(14) 0.89691(9) 0.13101(3) 0.0122(3) Uani 1 1 d . . .
O1 O 0.0843(3) 0.8081(2) 0.10039(6) 0.0175(6) Uani 1 1 d . A .
N1 N -0.0698(4) 0.9632(3) 0.13905(8) 0.0143(7) Uani 1 1 d . A .
C1 C -0.3250(5) 0.9476(4) 0.15478(12) 0.0268(11) Uani 1 1 d . A .
H1A H -0.3294 1.0259 0.1545 0.040 Uiso 1 1 calc R . .
H1B H -0.3712 0.9206 0.1736 0.040 Uiso 1 1 calc R . .
H1C H -0.3770 0.9193 0.1356 0.040 Uiso 1 1 calc R . .
N2 N 0.1320(4) 0.8240(3) 0.17112(8) 0.0132(7) Uani 1 1 d . A .
C2 C -0.1677(5) 0.9122(3) 0.15576(10) 0.0169(9) Uani 1 1 d . . .
C3 C -0.1296(5) 0.8256(3) 0.17578(10) 0.0182(9) Uani 1 1 d . A .
H3A H -0.205(6) 0.794(4) 0.1861(11) 0.022 Uiso 1 1 d . . .
C4 C 0.0123(5) 0.7911(3) 0.18502(9) 0.0159(9) Uani 1 1 d . . .
C5 C 0.0279(5) 0.7155(3) 0.21324(10) 0.0211(10) Uani 1 1 d . A .
H5A H 0.0802 0.6508 0.2072 0.032 Uiso 1 1 calc R . .
H5B H -0.0696 0.6960 0.2199 0.032 Uiso 1 1 calc R . .
H5C H 0.0833 0.7509 0.2308 0.032 Uiso 1 1 calc R . .
C6 C 0.2727(5) 0.7930(3) 0.18606(9) 0.0140(9) Uani 1 1 d . . .
C7 C 0.3417(5) 0.7002(3) 0.17588(9) 0.0186(9) Uani 1 1 d . A .
C8 C 0.4732(5) 0.6691(4) 0.19193(10) 0.0223(10) Uani 1 1 d . . .
H8A H 0.5218 0.6063 0.1854 0.027 Uiso 1 1 calc R A .
C9 C 0.5336(5) 0.7281(4) 0.21717(10) 0.0209(9) Uani 1 1 d . A .
H9A H 0.6214 0.7045 0.2282 0.025 Uiso 1 1 calc R . .
C10 C 0.4667(5) 0.8210(4) 0.22630(10) 0.0213(10) Uani 1 1 d . . .
H10A H 0.5103 0.8619 0.2433 0.026 Uiso 1 1 calc R A .
C11 C 0.3358(5) 0.8562(3) 0.21096(10) 0.0160(9) Uani 1 1 d . A .
C12 C 0.2685(5) 0.9606(3) 0.22128(10) 0.0212(10) Uani 1 1 d . . .
H12A H 0.1738 0.9710 0.2085 0.025 Uiso 1 1 calc R A .
C13 C 0.2351(6) 0.9594(4) 0.25664(11) 0.0300(12) Uani 1 1 d . A .
H13A H 0.1708 0.8988 0.2607 0.045 Uiso 1 1 calc R . .
H13B H 0.1863 1.0263 0.2620 0.045 Uiso 1 1 calc R . .
H13C H 0.3271 0.9523 0.2697 0.045 Uiso 1 1 calc R . .
C14 C 0.3679(6) 1.0555(4) 0.21501(11) 0.0295(12) Uani 1 1 d . A .
H14A H 0.3868 1.0580 0.1924 0.044 Uiso 1 1 calc R . .
H14B H 0.4610 1.0476 0.2276 0.044 Uiso 1 1 calc R . .
H14C H 0.3198 1.1219 0.2210 0.044 Uiso 1 1 calc R . .
C15 C 0.2828(6) 0.6337(3) 0.14779(10) 0.0233(10) Uani 1 1 d . . .
H15A H 0.1907 0.6687 0.1390 0.028 Uiso 1 1 calc R A .
C16 C 0.3913(7) 0.6322(4) 0.12151(11) 0.0377(14) Uani 1 1 d . A .
H16A H 0.4141 0.7058 0.1155 0.057 Uiso 1 1 calc R . .
H16B H 0.3477 0.5940 0.1030 0.057 Uiso 1 1 calc R . .
H16C H 0.4816 0.5959 0.1292 0.057 Uiso 1 1 calc R . .
C17 C 0.2434(6) 0.5194(4) 0.15737(12) 0.0312(12) Uani 1 1 d . A .
H17A H 0.1696 0.5219 0.1733 0.047 Uiso 1 1 calc R . .
H17B H 0.3315 0.4830 0.1663 0.047 Uiso 1 1 calc R . .
H17C H 0.2038 0.4803 0.1387 0.047 Uiso 1 1 calc R . .
C18 C -0.1091(5) 1.0615(3) 0.12272(10) 0.0151(9) Uani 1 1 d . . .
C19 C -0.1848(5) 1.0589(3) 0.09243(10) 0.0166(9) Uani 1 1 d . A .
C20 C -0.2125(5) 1.1559(4) 0.07670(11) 0.0217(10) Uani 1 1 d . . .
H20A H -0.2639 1.1556 0.0565 0.026 Uiso 1 1 calc R A .
C21 C -0.1667(5) 1.2518(3) 0.08998(11) 0.0242(10) Uani 1 1 d . A .
H21A H -0.1858 1.3169 0.0789 0.029 Uiso 1 1 calc R . .
C22 C -0.0921(5) 1.2529(3) 0.11979(11) 0.0226(10) Uani 1 1 d . . .
H22A H -0.0611 1.3194 0.1288 0.027 Uiso 1 1 calc R A .
C23 C -0.0621(5) 1.1586(3) 0.13660(11) 0.0187(9) Uani 1 1 d . A .
C24 C 0.0176(5) 1.1609(4) 0.16940(11) 0.0255(11) Uani 1 1 d . . .
H24A H 0.0866 1.0987 0.1704 0.031 Uiso 1 1 calc R A .
C25 C 0.1107(7) 1.2618(4) 0.17477(17) 0.0526(18) Uani 1 1 d . A .
H25A H 0.1751 1.2706 0.1572 0.079 Uiso 1 1 calc R . .
H25B H 0.1704 1.2551 0.1947 0.079 Uiso 1 1 calc R . .
H25C H 0.0463 1.3243 0.1758 0.079 Uiso 1 1 calc R . .
C26 C -0.0847(7) 1.1468(4) 0.19631(12) 0.0394(14) Uani 1 1 d . A .
H26A H -0.1315 1.0763 0.1946 0.059 Uiso 1 1 calc R . .
H26B H -0.1603 1.2026 0.1949 0.059 Uiso 1 1 calc R . .
H26C H -0.0283 1.1525 0.2167 0.059 Uiso 1 1 calc R . .
C27 C -0.2326(5) 0.9547(3) 0.07639(10) 0.0188(9) Uani 1 1 d . . .
H27A H -0.2166 0.8955 0.0921 0.023 Uiso 1 1 calc R A .
C28 C -0.1380(5) 0.9324(3) 0.04838(10) 0.0206(10) Uani 1 1 d . A .
H28A H -0.0340 0.9362 0.0555 0.031 Uiso 1 1 calc R . .
H28B H -0.1589 0.9859 0.0318 0.031 Uiso 1 1 calc R . .
H28C H -0.1603 0.8609 0.0399 0.031 Uiso 1 1 calc R . .
C29 C -0.3942(5) 0.9550(4) 0.06501(12) 0.0297(11) Uani 1 1 d . A .
H29A H -0.4543 0.9718 0.0829 0.045 Uiso 1 1 calc R . .
H29B H -0.4215 0.8844 0.0565 0.045 Uiso 1 1 calc R . .
H29C H -0.4108 1.0091 0.0484 0.045 Uiso 1 1 calc R . .
C30 C 0.2721(5) 0.9987(3) 0.12516(10) 0.0212(10) Uani 1 1 d . A .
H30A H 0.3640 0.9704 0.1350 0.032 Uiso 1 1 calc R . .
H30B H 0.2489 1.0670 0.1351 0.032 Uiso 1 1 calc R . .
H30C H 0.2827 1.0099 0.1024 0.032 Uiso 1 1 calc R . .
C31 C 0.1258(6) 0.7055(4) 0.00193(11) 0.0357(13) Uani 1 1 d D . .
H31A H 0.0614 0.6722 -0.0136 0.043 Uiso 1 1 calc R A .
C32 C 0.2282(6) 0.6541(4) 0.02229(12) 0.0321(12) Uani 1 1 d D A .
H32A H 0.2459 0.5792 0.0232 0.039 Uiso 1 1 calc R . .
C33 C 0.3012(6) 0.7320(4) 0.04136(11) 0.0317(11) Uani 1 1 d D A .
H33A H 0.3767 0.7190 0.0574 0.038 Uiso 1 1 calc R . .
C34 C 0.2430(6) 0.8322(4) 0.03256(11) 0.0278(11) Uani 1 1 d D A .
H34A H 0.2720 0.8993 0.0414 0.033 Uiso 1 1 calc R . .
C35 C 0.1344(6) 0.8150(4) 0.00839(11) 0.0336(12) Uani 1 1 d D A .
H35A H 0.0759 0.8689 -0.0020 0.040 Uiso 1 1 calc R . .
C36 C -0.0508(11) 0.5303(7) 0.0601(4) 0.032(2) Uani 0.607(12) 1 d PDU A 1
H36A H 0.0211 0.4786 0.0555 0.039 Uiso 0.607(12) 1 calc PR A 1
C37 C -0.0775(13) 0.5698(10) 0.0903(3) 0.0297(19) Uani 0.607(12) 1 d PDU A 1
H37A H -0.0273 0.5493 0.1097 0.036 Uiso 0.607(12) 1 calc PR A 1
C38 C -0.1913(13) 0.6449(8) 0.0868(3) 0.0274(19) Uani 0.607(12) 1 d PDU A 1
H38A H -0.2317 0.6843 0.1035 0.033 Uiso 0.607(12) 1 calc PR A 1
C39 C -0.2347(11) 0.6515(8) 0.0546(3) 0.0297(19) Uani 0.607(12) 1 d PDU A 1
H39A H -0.3098 0.6966 0.0456 0.036 Uiso 0.607(12) 1 calc PR A 1
C40 C -0.1491(15) 0.5806(10) 0.0380(2) 0.031(2) Uani 0.607(12) 1 d PDU A 1
H40A H -0.1561 0.5686 0.0157 0.037 Uiso 0.607(12) 1 calc PR A 1
C36A C -0.0790(19) 0.5408(12) 0.0464(4) 0.029(2) Uani 0.393(12) 1 d PDU A 2
H36B H -0.0338 0.4971 0.0314 0.035 Uiso 0.393(12) 1 calc PR A 2
C37A C -0.0437(17) 0.5423(13) 0.0792(5) 0.030(2) Uani 0.393(12) 1 d PDU A 2
H37B H 0.0315 0.5021 0.0902 0.036 Uiso 0.393(12) 1 calc PR A 2
C38A C -0.140(2) 0.6141(15) 0.0926(3) 0.031(2) Uani 0.393(12) 1 d PDU A 2
H38B H -0.1432 0.6296 0.1145 0.037 Uiso 0.393(12) 1 calc PR A 2
C39A C -0.2308(17) 0.6595(12) 0.0682(5) 0.030(2) Uani 0.393(12) 1 d PDU A 2
H39B H -0.3052 0.7114 0.0707 0.036 Uiso 0.393(12) 1 calc PR A 2
C40A C -0.192(2) 0.6145(15) 0.0395(4) 0.030(2) Uani 0.393(12) 1 d PDU A 2
H40B H -0.2346 0.6310 0.0190 0.036 Uiso 0.393(12) 1 calc PR A 2
C41 C 0.5254(7) 0.2825(5) 0.14364(14) 0.0421(14) Uani 1 1 d . . .
H41A H 0.4561 0.2360 0.1539 0.063 Uiso 1 1 calc R . .
H41B H 0.5955 0.2386 0.1327 0.063 Uiso 1 1 calc R . .
H41C H 0.4716 0.3288 0.1282 0.063 Uiso 1 1 calc R . .
C42 C 0.6072(6) 0.3510(4) 0.16845(12) 0.0284(11) Uani 1 1 d . . .
C43 C 0.7028(6) 0.4308(4) 0.15949(13) 0.0289(11) Uani 1 1 d . . .
H43A H 0.7149 0.4434 0.1376 0.035 Uiso 1 1 calc R . .
C44 C 0.7803(6) 0.4918(4) 0.18195(13) 0.0294(11) Uani 1 1 d . . .
H44A H 0.8452 0.5458 0.1754 0.035 Uiso 1 1 calc R . .
C45 C 0.7643(6) 0.4749(4) 0.21406(12) 0.0295(12) Uani 1 1 d . . .
H45A H 0.8187 0.5167 0.2294 0.035 Uiso 1 1 calc R . .
C46 C 0.6691(6) 0.3972(4) 0.22347(13) 0.0340(12) Uani 1 1 d . . .
H46A H 0.6573 0.3854 0.2454 0.041 Uiso 1 1 calc R . .
C47 C 0.5902(6) 0.3360(4) 0.20077(12) 0.0308(12) Uani 1 1 d . . .
H47A H 0.5238 0.2832 0.2074 0.037 Uiso 1 1 calc R . .
C48 C 0.5252(7) 0.4330(5) 0.04756(18) 0.0540(18) Uani 1 1 d . . .
H48A H 0.5331 0.4578 0.0696 0.081 Uiso 1 1 calc R . .
H48B H 0.4858 0.4906 0.0338 0.081 Uiso 1 1 calc R . .
H48C H 0.6225 0.4124 0.0410 0.081 Uiso 1 1 calc R . .
C49 C 0.4240(6) 0.3377(4) 0.04483(12) 0.0325(12) Uani 1 1 d . . .
C50 C 0.2998(7) 0.3327(5) 0.06206(13) 0.0409(14) Uani 1 1 d . . .
H50A H 0.2779 0.3902 0.0757 0.049 Uiso 1 1 calc R . .
C51 C 0.2072(7) 0.2450(6) 0.05963(15) 0.0513(17) Uani 1 1 d . . .
H51A H 0.1220 0.2429 0.0715 0.062 Uiso 1 1 calc R . .
C52 C 0.2381(7) 0.1605(5) 0.03997(16) 0.0485(17) Uani 1 1 d . . .
H52A H 0.1749 0.1001 0.0383 0.058 Uiso 1 1 calc R . .
C53 C 0.3612(7) 0.1651(4) 0.02303(13) 0.0392(15) Uani 1 1 d . . .
H53A H 0.3835 0.1072 0.0095 0.047 Uiso 1 1 calc R . .
C54 C 0.4533(6) 0.2525(4) 0.02524(12) 0.0342(13) Uani 1 1 d . . .
H54A H 0.5378 0.2544 0.0132 0.041 Uiso 1 1 calc R . .

loop_
_atom_site_aniso_label
_atom_site_aniso_U_11
_atom_site_aniso_U_22
_atom_site_aniso_U_33
_atom_site_aniso_U_23
_atom_site_aniso_U_13
_atom_site_aniso_U_12
Yb1 0.02128(12) 0.01622(10) 0.01348(9) -0.00166(7) 0.00098(7) -0.00271(8)
Al1 0.0125(7) 0.0156(6) 0.0083(6) 0.0004(4) -0.0001(5) 0.0014(5)
O1 0.0212(18) 0.0210(15) 0.0102(13) -0.0016(11) -0.0012(12) 0.0030(12)
N1 0.014(2) 0.0161(17) 0.0123(17) 0.0005(13) -0.0018(15) 0.0006(14)
C1 0.013(3) 0.041(3) 0.028(3) 0.009(2) 0.007(2) 0.004(2)
N2 0.014(2) 0.0142(17) 0.0114(16) -0.0008(13) -0.0006(14) 0.0007(13)
C2 0.013(2) 0.025(2) 0.014(2) -0.0022(17) 0.0012(18) -0.0002(17)
C3 0.015(3) 0.023(2) 0.017(2) 0.0021(17) 0.0046(19) -0.0037(18)
C4 0.021(3) 0.011(2) 0.016(2) -0.0007(15) -0.0001(18) -0.0023(16)
C5 0.023(3) 0.021(2) 0.019(2) 0.0072(18) 0.0002(19) -0.0004(18)
C6 0.014(2) 0.016(2) 0.0123(19) 0.0038(15) 0.0019(17) -0.0002(16)
C7 0.026(3) 0.018(2) 0.011(2) 0.0029(16) -0.0010(18) 0.0031(18)
C8 0.025(3) 0.023(2) 0.019(2) 0.0038(18) 0.001(2) 0.0079(19)
C9 0.013(2) 0.028(2) 0.021(2) 0.0072(19) 0.0021(18) 0.0037(19)
C10 0.020(3) 0.026(2) 0.017(2) 0.0028(18) -0.0049(19) -0.0039(19)
C11 0.015(2) 0.020(2) 0.013(2) 0.0036(16) -0.0014(18) -0.0012(17)
C12 0.022(3) 0.024(2) 0.016(2) -0.0039(17) -0.0073(19) 0.0023(18)
C13 0.038(3) 0.031(3) 0.021(3) -0.004(2) 0.005(2) 0.001(2)
C14 0.044(3) 0.021(2) 0.022(2) -0.0007(19) -0.007(2) -0.002(2)
C15 0.034(3) 0.020(2) 0.016(2) -0.0029(17) -0.003(2) 0.0091(19)
C16 0.059(4) 0.040(3) 0.014(2) -0.004(2) 0.003(2) 0.012(3)
C17 0.045(3) 0.023(2) 0.025(3) -0.0057(19) -0.010(2) 0.005(2)
C18 0.013(2) 0.020(2) 0.013(2) 0.0021(16) 0.0027(17) 0.0035(16)
C19 0.010(2) 0.026(2) 0.013(2) 0.0014(17) 0.0027(17) 0.0024(17)
C20 0.019(3) 0.029(2) 0.017(2) 0.0040(18) 0.0021(19) 0.0072(19)
C21 0.026(3) 0.021(2) 0.027(2) 0.0077(18) 0.006(2) 0.0083(18)
C22 0.020(3) 0.016(2) 0.032(2) -0.0023(18) 0.006(2) 0.0027(17)
C23 0.014(2) 0.019(2) 0.023(2) -0.0017(17) 0.0010(19) 0.0040(17)
C24 0.026(3) 0.020(2) 0.030(3) -0.0089(19) -0.006(2) 0.0068(19)
C25 0.054(4) 0.024(3) 0.077(5) -0.015(3) -0.024(4) 0.002(3)
C26 0.054(4) 0.045(3) 0.018(2) -0.010(2) -0.006(2) 0.017(3)
C27 0.014(2) 0.027(2) 0.015(2) 0.0020(17) -0.0016(18) 0.0026(18)
C28 0.026(3) 0.021(2) 0.015(2) 0.0001(17) -0.0027(19) 0.0020(18)
C29 0.016(3) 0.040(3) 0.032(3) -0.005(2) -0.006(2) 0.002(2)
C30 0.020(3) 0.026(2) 0.017(2) 0.0033(18) 0.0015(19) 0.0007(18)
C31 0.043(4) 0.049(3) 0.015(2) -0.011(2) 0.002(2) -0.006(3)
C32 0.042(4) 0.025(3) 0.031(3) 0.000(2) 0.015(2) 0.007(2)
C33 0.021(3) 0.052(3) 0.022(2) 0.006(2) 0.005(2) 0.001(2)
C34 0.034(3) 0.027(3) 0.024(3) -0.0038(19) 0.018(2) -0.009(2)
C35 0.037(3) 0.043(3) 0.022(2) 0.013(2) 0.010(2) 0.009(2)
C36 0.031(4) 0.021(3) 0.044(5) -0.002(4) -0.002(4) -0.004(3)
C37 0.028(4) 0.024(4) 0.036(4) 0.009(3) -0.002(3) -0.005(3)
C38 0.025(4) 0.025(4) 0.033(4) 0.003(3) 0.004(3) -0.007(3)
C39 0.027(4) 0.026(4) 0.036(4) 0.002(4) -0.005(4) -0.007(3)
C40 0.033(5) 0.024(4) 0.034(3) -0.007(3) -0.006(3) -0.013(3)
C36A 0.031(5) 0.017(4) 0.038(5) -0.005(4) -0.005(4) -0.009(4)
C37A 0.031(5) 0.021(5) 0.037(5) 0.007(4) -0.003(5) -0.006(3)
C38A 0.032(6) 0.026(5) 0.034(4) 0.006(4) 0.005(4) -0.010(4)
C39A 0.027(5) 0.024(4) 0.040(5) 0.001(5) 0.001(5) -0.006(3)
C40A 0.029(5) 0.023(5) 0.036(4) 0.002(4) -0.005(4) -0.007(4)
C41 0.034(3) 0.044(3) 0.049(3) -0.013(3) 0.006(3) -0.003(3)
C42 0.024(3) 0.029(3) 0.033(3) -0.005(2) 0.004(2) 0.005(2)
C43 0.025(3) 0.026(3) 0.036(3) 0.000(2) 0.002(2) 0.010(2)
C44 0.017(3) 0.023(2) 0.048(3) 0.002(2) 0.003(2) 0.0035(19)
C45 0.022(3) 0.031(3) 0.035(3) 0.000(2) -0.008(2) 0.006(2)
C46 0.036(3) 0.032(3) 0.034(3) 0.004(2) 0.001(2) 0.008(2)
C47 0.023(3) 0.031(3) 0.039(3) 0.002(2) 0.007(2) -0.001(2)
C48 0.039(4) 0.044(4) 0.078(5) 0.005(3) -0.010(4) -0.003(3)
C49 0.027(3) 0.037(3) 0.033(3) 0.004(2) -0.003(2) 0.006(2)
C50 0.030(3) 0.061(4) 0.032(3) -0.009(3) 0.005(3) 0.008(3)
C51 0.023(3) 0.087(5) 0.044(3) 0.017(3) 0.009(3) 0.000(3)
C52 0.035(4) 0.056(4) 0.052(4) 0.015(3) -0.020(3) -0.014(3)
C53 0.049(4) 0.039(3) 0.027(3) -0.004(2) -0.021(3) 0.008(3)
C54 0.031(3) 0.045(3) 0.026(2) 0.008(2) 0.002(2) 0.014(2)

loop_
_geom_bond_atom_site_label_1
_geom_bond_atom_site_label_2
_geom_bond_distance
_geom_bond_site_symmetry_2
_geom_bond_publ_flag
Yb1 O1 2.000(3) . ?
Yb1 C37A 2.589(15) . ?
Yb1 C38A 2.601(15) . ?
Yb1 C33 2.602(5) . ?
Yb1 C36 2.607(9) . ?
Yb1 C37 2.611(10) . ?
Yb1 C39A 2.617(17) . ?
Yb1 C32 2.621(5) . ?
Yb1 C34 2.621(5) . ?
Yb1 C40A 2.621(16) . ?
Yb1 C36A 2.623(14) . ?
Yb1 C38 2.632(9) . ?
Al1 O1 1.713(3) . ?
Al1 N1 1.919(4) . ?
Al1 N2 1.921(3) . ?
Al1 C30 1.951(5) . ?
N1 C2 1.333(6) . ?
N1 C18 1.443(5) . ?
C1 C2 1.501(6) . ?
N2 C4 1.335(6) . ?
N2 C6 1.450(5) . ?
C2 C3 1.405(6) . ?
C3 C4 1.400(6) . ?
C4 C5 1.521(5) . ?
C6 C7 1.399(6) . ?
C6 C11 1.411(6) . ?
C7 C8 1.399(6) . ?
C7 C15 1.520(6) . ?
C8 C9 1.384(6) . ?
C9 C10 1.378(6) . ?
C10 C11 1.396(6) . ?
C11 C12 1.517(6) . ?
C12 C14 1.526(7) . ?
C12 C13 1.541(6) . ?
C15 C16 1.530(7) . ?
C15 C17 1.532(7) . ?
C18 C23 1.404(6) . ?
C18 C19 1.417(6) . ?
C19 C20 1.397(6) . ?
C19 C27 1.520(6) . ?
C20 C21 1.378(6) . ?
C21 C22 1.395(6) . ?
C22 C23 1.395(6) . ?
C23 C24 1.526(6) . ?
C24 C26 1.522(8) . ?
C24 C25 1.531(7) . ?
C27 C29 1.525(6) . ?
C27 C28 1.530(6) . ?
C31 C32 1.390(7) . ?
C31 C35 1.396(7) . ?
C32 C33 1.406(6) . ?
C33 C34 1.402(6) . ?
C34 C35 1.397(7) . ?
C36 C37 1.399(10) . ?
C36 C40 1.406(10) . ?
C37 C38 1.402(10) . ?
C38 C39 1.395(10) . ?
C39 C40 1.399(10) . ?
C36A C37A 1.401(12) . ?
C36A C40A 1.401(12) . ?
C37A C38A 1.398(12) . ?
C38A C39A 1.404(12) . ?
C39A C40A 1.398(12) . ?
C41 C42 1.515(7) . ?
C42 C43 1.392(7) . ?
C42 C47 1.395(7) . ?
C43 C44 1.379(7) . ?
C44 C45 1.388(7) . ?
C45 C46 1.377(8) . ?
C46 C47 1.393(7) . ?
C48 C49 1.508(8) . ?
C49 C54 1.383(7) . ?
C49 C50 1.384(8) . ?
C50 C51 1.384(9) . ?
C51 C52 1.383(9) . ?
C52 C53 1.368(9) . ?
C53 C54 1.379(8) . ?
